data_7019693
loop_
_publ_author_name
'Chapman, Andy M.'
'Wass, Duncan F.'

_publ_section_title
;
 Cationic Ti(iv) and neutral Ti(iii) titanocene-phosphinoaryloxide
 frustrated Lewis pairs: hydrogen activation and catalytic amine-borane
 dehydrogenation.
;
_journal_issue 30
_journal_name_full 'Dalton transactions (Cambridge, England : 2003)'
_journal_page_first 9067
_journal_page_last 9072
_journal_paper_doi 10.1039/c2dt30168g
_journal_volume 41
_journal_year 2012
_chemical_formula_sum 'C48 H33 B F20 O P Ti'
_chemical_formula_weight 1095.42
_chemical_name_systematic
;
?
;
_space_group_IT_number 61
_symmetry_cell_setting orthorhombic
_symmetry_space_group_name_Hall '-P 2ac 2ab'
_symmetry_space_group_name_H-M 'P b c a'
_atom_sites_solution_hydrogens geom
_atom_sites_solution_primary direct
_atom_sites_solution_secondary difmap
_audit_creation_method SHELXL-97
_cell_angle_alpha 90.00
_cell_angle_beta 90.00
_cell_angle_gamma 90.00
_cell_formula_units_Z 8
_cell_length_a 18.5031(8)
_cell_length_b 17.8620(8)
_cell_length_c 27.4342(11)
_cell_measurement_reflns_used 9882
_cell_measurement_temperature 100(2)
_cell_measurement_theta_max 23.45
_cell_measurement_theta_min 2.40
_cell_volume 9067.1(7)
_computing_cell_refinement 'Bruker Apex II'
_computing_data_collection 'Bruker Apex II'
_computing_data_reduction 'Bruker Apex II'
_computing_molecular_graphics 'Bruker ShelXTL'
_computing_publication_material 'Bruker ShelXTL'
_computing_structure_refinement 'SHELXL-97 (Sheldrick, 2008)'
_computing_structure_solution 'SHELXS-97 (Sheldrick, 2008)'
_diffrn_ambient_temperature 100(2)
_diffrn_measured_fraction_theta_full 0.994
_diffrn_measured_fraction_theta_max 0.994
_diffrn_measurement_device_type 'CCD area detector'
_diffrn_measurement_method 'phi and omega scans'
_diffrn_radiation_monochromator graphite
_diffrn_radiation_source 'sealed tube'
_diffrn_radiation_type MoK\a
_diffrn_radiation_wavelength 0.71073
_diffrn_reflns_av_R_equivalents 0.1055
_diffrn_reflns_av_sigmaI/netI 0.0430
_diffrn_reflns_limit_h_max 24
_diffrn_reflns_limit_h_min -24
_diffrn_reflns_limit_k_max 23
_diffrn_reflns_limit_k_min -23
_diffrn_reflns_limit_l_max 35
_diffrn_reflns_limit_l_min -35
_diffrn_reflns_number 153693
_diffrn_reflns_theta_full 27.87
_diffrn_reflns_theta_max 27.87
_diffrn_reflns_theta_min 1.75
_exptl_absorpt_coefficient_mu 0.345
_exptl_absorpt_correction_T_max 0.7456
_exptl_absorpt_correction_T_min 0.6013
_exptl_absorpt_correction_type multi-scan
_exptl_absorpt_process_details 'SADABS V2008/1'
_exptl_crystal_colour purple
_exptl_crystal_density_diffrn 1.605
_exptl_crystal_density_method 'not measured'
_exptl_crystal_description plate
_exptl_crystal_F_000 4408
_exptl_crystal_size_max 0.35
_exptl_crystal_size_mid 0.26
_exptl_crystal_size_min 0.09
_refine_diff_density_max 0.361
_refine_diff_density_min -0.463
_refine_diff_density_rms 0.062
_refine_ls_extinction_method none
_refine_ls_goodness_of_fit_ref 0.984
_refine_ls_hydrogen_treatment mixed
_refine_ls_matrix_type full
_refine_ls_number_parameters 659
_refine_ls_number_reflns 10740
_refine_ls_number_restraints 0
_refine_ls_restrained_S_all 0.984
_refine_ls_R_factor_all 0.0766
_refine_ls_R_factor_gt 0.0436
_refine_ls_shift/su_max 0.001
_refine_ls_shift/su_mean 0.000
_refine_ls_structure_factor_coef Fsqd
_refine_ls_weighting_details 'calc w=1/[\s^2^(Fo^2^)+(0.0466P)^2^+8.3455P] where P=(Fo^2^+2Fc^2^)/3'
_refine_ls_weighting_scheme calc
_refine_ls_wR_factor_gt 0.0933
_refine_ls_wR_factor_ref 0.1092
_reflns_number_gt 7590
_reflns_number_total 10740
_reflns_threshold_expression >2sigma(I)
_cod_data_source_file c2dt30168g.txt
_cod_data_source_block amc307h2
_cod_depositor_comments
;
The following automatic conversions were performed:

'_symmetry_cell_setting' value 'Orthorhombic' changed to
'orthorhombic' according to
/home/saulius/struct/CIF-dictionaries/cif_core.dic dictionary named
'cif_core.dic' version 2.4.1 from
2010-06-29.

'_exptl_absorpt_correction_type' value 'Multi-scan'
changed to 'multi-scan' according to
/home/saulius/struct/CIF-dictionaries/cif_core.dic dictionary named
'cif_core.dic' version 2.4.1 from 2010-06-29.

Automatic conversion script
Id: cif_fix_values 1891 2012-01-12 08:04:46Z andrius 
;
_cod_original_sg_symbol_H-M 'Pbca '
_cod_database_code 7019693

loop_
_symmetry_equiv_pos_as_xyz
'x, y, z'
'-x+1/2, -y, z+1/2'
'-x, y+1/2, -z+1/2'
'x+1/2, -y+1/2, -z'
'-x, -y, -z'
'x-1/2, y, -z-1/2'
'x, -y-1/2, z-1/2'
'-x-1/2, y-1/2, z'

loop_
_atom_site_label
_atom_site_type_symbol
_atom_site_fract_x
_atom_site_fract_y
_atom_site_fract_z
_atom_site_U_iso_or_equiv
_atom_site_adp_type
_atom_site_occupancy
_atom_site_symmetry_multiplicity
_atom_site_calc_flag
_atom_site_refinement_flags
Ti1 Ti 0.07532(2) 0.09480(2) 0.407688(14) 0.01813(9) Uani 1 1 d .
P1 P 0.32510(3) 0.15230(3) 0.39665(2) 0.02410(14) Uani 1 1 d .
O1 O 0.16486(8) 0.13981(8) 0.38532(6) 0.0228(3) Uani 1 1 d .
C1 C 0.04175(13) 0.09653(13) 0.49087(8) 0.0260(5) Uani 1 1 d .
H1 H 0.0466 0.0540 0.5143 0.031 Uiso 1 1 calc R
C2 C -0.02024(13) 0.11427(13) 0.46349(9) 0.0254(5) Uani 1 1 d .
H2 H -0.0669 0.0861 0.4641 0.031 Uiso 1 1 calc R
C3 C -0.00792(13) 0.18262(13) 0.43891(9) 0.0262(5) Uani 1 1 d .
H3 H -0.0444 0.2113 0.4195 0.031 Uiso 1 1 calc R
C4 C 0.06141(14) 0.20808(13) 0.45230(9) 0.0266(5) Uani 1 1 d .
H4 H 0.0830 0.2576 0.4436 0.032 Uiso 1 1 calc R
C5 C 0.09181(13) 0.15465(14) 0.48416(8) 0.0269(5) Uani 1 1 d .
H5 H 0.1389 0.1600 0.5018 0.032 Uiso 1 1 calc R
C6 C 0.07793(14) 0.03885(15) 0.32912(9) 0.0332(6) Uani 1 1 d .
H6 H 0.1025 0.0597 0.2996 0.040 Uiso 1 1 calc R
C7 C 0.10798(14) -0.01276(14) 0.36221(9) 0.0299(6) Uani 1 1 d .
H7 H 0.1575 -0.0349 0.3601 0.036 Uiso 1 1 calc R
C8 C 0.05383(13) -0.03380(13) 0.39549(9) 0.0283(5) Uani 1 1 d .
H8 H 0.0580 -0.0739 0.4208 0.034 Uiso 1 1 calc R
C9 C -0.00967(13) 0.00444(14) 0.38274(9) 0.0275(5) Uani 1 1 d .
H9 H -0.0583 -0.0037 0.3977 0.033 Uiso 1 1 calc R
C10 C 0.00501(14) 0.05074(15) 0.34243(9) 0.0322(6) Uani 1 1 d .
H10 H -0.0313 0.0805 0.3236 0.039 Uiso 1 1 calc R
C11 C 0.19152(12) 0.20349(12) 0.36772(8) 0.0191(4) Uani 1 1 d .
C12 C 0.14626(12) 0.25646(13) 0.34579(8) 0.0209(5) Uani 1 1 d .
H12 H 0.0958 0.2470 0.3440 0.025 Uiso 1 1 calc R
C13 C 0.17348(12) 0.32234(13) 0.32662(8) 0.0223(5) Uani 1 1 d .
H13 H 0.1416 0.3576 0.3121 0.027 Uiso 1 1 calc R
C14 C 0.24724(13) 0.33743(13) 0.32839(8) 0.0237(5) Uani 1 1 d .
H14 H 0.2658 0.3826 0.3151 0.028 Uiso 1 1 calc R
C15 C 0.29310(12) 0.28601(13) 0.34962(8) 0.0228(5) Uani 1 1 d .
H15 H 0.3435 0.2961 0.3508 0.027 Uiso 1 1 calc R
C16 C 0.26650(12) 0.21887(12) 0.36956(8) 0.0198(4) Uani 1 1 d .
C17 C 0.36957(13) 0.09589(14) 0.34892(11) 0.0348(6) Uani 1 1 d .
C18 C 0.42080(16) 0.03788(17) 0.37140(15) 0.0581(10) Uani 1 1 d .
H18A H 0.4364 0.0025 0.3462 0.087 Uiso 1 1 calc R
H18B H 0.3956 0.0107 0.3973 0.087 Uiso 1 1 calc R
H18C H 0.4631 0.0634 0.3850 0.087 Uiso 1 1 calc R
C19 C 0.30702(15) 0.05524(17) 0.32340(13) 0.0486(8) Uani 1 1 d .
H19A H 0.3261 0.0246 0.2967 0.073 Uiso 1 1 calc R
H19B H 0.2730 0.0922 0.3103 0.073 Uiso 1 1 calc R
H19C H 0.2820 0.0231 0.3469 0.073 Uiso 1 1 calc R
C20 C 0.41000(17) 0.14533(17) 0.31240(12) 0.0482(8) Uani 1 1 d .
H20A H 0.4493 0.1717 0.3291 0.072 Uiso 1 1 calc R
H20B H 0.3765 0.1819 0.2983 0.072 Uiso 1 1 calc R
H20C H 0.4301 0.1141 0.2864 0.072 Uiso 1 1 calc R
C21 C 0.37985(14) 0.19416(16) 0.44607(9) 0.0329(6) Uani 1 1 d .
C22 C 0.40135(16) 0.1314(2) 0.48123(12) 0.0547(9) Uani 1 1 d .
H22A H 0.4307 0.0943 0.4639 0.082 Uiso 1 1 calc R
H22B H 0.3577 0.1073 0.4941 0.082 Uiso 1 1 calc R
H22C H 0.4294 0.1525 0.5082 0.082 Uiso 1 1 calc R
C23 C 0.33015(15) 0.2503(2) 0.47281(10) 0.0464(8) Uani 1 1 d .
H23A H 0.2859 0.2247 0.4833 0.070 Uiso 1 1 calc R
H23B H 0.3176 0.2914 0.4507 0.070 Uiso 1 1 calc R
H23C H 0.3554 0.2703 0.5014 0.070 Uiso 1 1 calc R
C24 C 0.44772(13) 0.23441(15) 0.42731(10) 0.0329(6) Uani 1 1 d .
H24A H 0.4735 0.2571 0.4548 0.049 Uiso 1 1 calc R
H24B H 0.4336 0.2736 0.4042 0.049 Uiso 1 1 calc R
H24C H 0.4794 0.1983 0.4110 0.049 Uiso 1 1 calc R
H25 H 0.2825(15) 0.1028(15) 0.4206(10) 0.040(8) Uiso 1 1 d .
F1 F 0.09513(7) 0.08651(7) 0.09761(5) 0.0226(3) Uani 1 1 d .
F2 F 0.07382(8) 0.14190(9) 0.00891(5) 0.0366(4) Uani 1 1 d .
F3 F 0.17437(9) 0.12089(10) -0.06294(5) 0.0433(4) Uani 1 1 d .
F4 F 0.29683(9) 0.04155(9) -0.04263(5) 0.0412(4) Uani 1 1 d .
F5 F 0.32018(7) -0.01323(8) 0.04517(5) 0.0289(3) Uani 1 1 d .
F6 F 0.34102(7) 0.00792(8) 0.20792(5) 0.0318(3) Uani 1 1 d .
F7 F 0.44185(8) -0.09376(11) 0.21883(7) 0.0566(5) Uani 1 1 d .
F8 F 0.44745(10) -0.21675(11) 0.15921(8) 0.0707(7) Uani 1 1 d .
F9 F 0.34278(11) -0.23595(9) 0.08990(6) 0.0601(6) Uani 1 1 d .
F10 F 0.23824(8) -0.13437(8) 0.07909(5) 0.0342(3) Uani 1 1 d .
F11 F 0.08490(7) -0.06486(7) 0.07950(5) 0.0267(3) Uani 1 1 d .
F12 F -0.01112(7) -0.15591(8) 0.11771(5) 0.0291(3) Uani 1 1 d .
F13 F -0.00411(7) -0.19604(7) 0.21388(5) 0.0242(3) Uani 1 1 d .
F14 F 0.09994(7) -0.13419(7) 0.27186(5) 0.0231(3) Uani 1 1 d .
F15 F 0.19732(7) -0.04008(7) 0.23435(4) 0.0212(3) Uani 1 1 d .
F16 F 0.11240(7) 0.08588(7) 0.20319(5) 0.0221(3) Uani 1 1 d .
F17 F 0.13371(8) 0.22048(7) 0.23894(5) 0.0309(3) Uani 1 1 d .
F18 F 0.25769(9) 0.29815(7) 0.21911(5) 0.0360(4) Uani 1 1 d .
F19 F 0.35994(8) 0.23486(8) 0.15982(6) 0.0378(4) Uani 1 1 d .
F20 F 0.33912(7) 0.09941(7) 0.12221(5) 0.0268(3) Uani 1 1 d .
C25 C 0.20682(11) 0.03011(11) 0.07654(8) 0.0172(4) Uani 1 1 d .
C26 C 0.14672(11) 0.07266(12) 0.06353(8) 0.0191(4) Uani 1 1 d .
C27 C 0.13459(12) 0.10269(13) 0.01829(9) 0.0252(5) Uani 1 1 d .
C28 C 0.18483(14) 0.09220(14) -0.01799(9) 0.0292(5) Uani 1 1 d .
C29 C 0.24621(13) 0.05206(14) -0.00743(8) 0.0270(5) Uani 1 1 d .
C30 C 0.25624(12) 0.02311(12) 0.03863(8) 0.0214(5) Uani 1 1 d .
C31 C 0.28475(11) -0.05623(12) 0.14175(8) 0.0210(5) Uani 1 1 d .
C32 C 0.33806(12) -0.05122(14) 0.17702(9) 0.0277(5) Uani 1 1 d .
C33 C 0.39199(13) -0.10381(17) 0.18365(11) 0.0392(7) Uani 1 1 d .
C34 C 0.39465(16) -0.16562(17) 0.15397(12) 0.0459(8) Uani 1 1 d .
C35 C 0.34234(17) -0.17473(15) 0.11879(11) 0.0409(7) Uani 1 1 d .
C36 C 0.28890(14) -0.12130(13) 0.11387(9) 0.0284(5) Uani 1 1 d .
C37 C 0.14726(11) -0.04684(11) 0.15480(8) 0.0154(4) Uani 1 1 d .
C38 C 0.09181(12) -0.07844(11) 0.12796(8) 0.0183(4) Uani 1 1 d .
C39 C 0.04052(11) -0.12629(12) 0.14715(8) 0.0191(4) Uani 1 1 d .
C40 C 0.04285(11) -0.14582(11) 0.19544(8) 0.0177(4) Uani 1 1 d .
C41 C 0.09573(11) -0.11502(11) 0.22434(7) 0.0171(4) Uani 1 1 d .
C42 C 0.14580(11) -0.06738(11) 0.20377(8) 0.0161(4) Uani 1 1 d .
C43 C 0.22650(11) 0.08320(11) 0.16205(8) 0.0170(4) Uani 1 1 d .
C44 C 0.17619(12) 0.11860(12) 0.19165(8) 0.0186(4) Uani 1 1 d .
C45 C 0.18566(13) 0.18971(12) 0.21112(8) 0.0224(5) Uani 1 1 d .
C46 C 0.24815(14) 0.22891(12) 0.20090(8) 0.0260(5) Uani 1 1 d .
C47 C 0.29891(13) 0.19733(13) 0.17112(9) 0.0262(5) Uani 1 1 d .
C48 C 0.28687(12) 0.12643(12) 0.15234(8) 0.0213(5) Uani 1 1 d .
B1 B 0.21625(13) 0.00243(13) 0.13368(9) 0.0164(5) Uani 1 1 d .

loop_
_atom_site_aniso_label
_atom_site_aniso_U_11
_atom_site_aniso_U_22
_atom_site_aniso_U_33
_atom_site_aniso_U_23
_atom_site_aniso_U_13
_atom_site_aniso_U_12
Ti1 0.01325(18) 0.01763(18) 0.0235(2) -0.00093(15) -0.00008(16) -0.00159(15)
P1 0.0129(3) 0.0251(3) 0.0343(3) 0.0064(3) -0.0015(2) -0.0016(2)
O1 0.0142(8) 0.0206(8) 0.0337(9) 0.0006(7) 0.0018(7) -0.0018(6)
C1 0.0296(13) 0.0259(12) 0.0226(11) 0.0008(10) 0.0048(10) 0.0011(10)
C2 0.0203(12) 0.0252(12) 0.0308(13) -0.0034(10) 0.0061(10) 0.0000(9)
C3 0.0237(12) 0.0263(12) 0.0285(12) -0.0024(10) 0.0021(10) 0.0069(10)
C4 0.0332(14) 0.0183(11) 0.0283(12) -0.0059(9) 0.0052(10) -0.0035(10)
C5 0.0245(13) 0.0336(13) 0.0226(12) -0.0065(10) -0.0011(10) -0.0007(10)
C6 0.0320(14) 0.0442(15) 0.0233(12) -0.0107(11) 0.0047(11) -0.0150(12)
C7 0.0232(12) 0.0279(13) 0.0386(14) -0.0162(11) 0.0036(11) -0.0012(10)
C8 0.0261(13) 0.0218(11) 0.0369(14) -0.0053(10) -0.0015(11) -0.0033(10)
C9 0.0189(12) 0.0315(13) 0.0322(13) -0.0083(10) 0.0011(10) -0.0088(10)
C10 0.0283(14) 0.0394(14) 0.0290(13) -0.0036(11) -0.0092(11) -0.0044(11)
C11 0.0153(10) 0.0208(11) 0.0212(11) -0.0052(8) 0.0023(9) -0.0024(8)
C12 0.0125(10) 0.0266(11) 0.0238(11) -0.0036(9) -0.0006(9) -0.0005(9)
C13 0.0202(12) 0.0250(11) 0.0218(11) 0.0001(9) -0.0010(9) 0.0050(9)
C14 0.0254(12) 0.0234(11) 0.0222(11) 0.0021(9) 0.0013(10) -0.0031(9)
C15 0.0156(11) 0.0294(12) 0.0233(11) -0.0009(9) 0.0012(9) -0.0059(9)
C16 0.0147(11) 0.0235(11) 0.0214(11) -0.0009(9) -0.0001(9) 0.0006(9)
C17 0.0190(12) 0.0283(13) 0.0573(17) -0.0073(12) 0.0036(12) 0.0013(10)
C18 0.0268(15) 0.0384(17) 0.109(3) -0.0026(18) -0.0034(18) 0.0126(13)
C19 0.0306(15) 0.0455(17) 0.070(2) -0.0263(16) 0.0059(15) -0.0007(13)
C20 0.0410(17) 0.0466(17) 0.0569(19) -0.0132(15) 0.0199(15) -0.0003(14)
C21 0.0226(13) 0.0456(16) 0.0304(13) 0.0116(12) -0.0068(11) -0.0054(11)
C22 0.0343(16) 0.075(2) 0.0551(19) 0.0390(17) -0.0171(15) -0.0183(16)
C23 0.0325(15) 0.077(2) 0.0298(14) -0.0116(14) -0.0028(12) -0.0029(15)
C24 0.0214(12) 0.0390(14) 0.0384(14) 0.0078(12) -0.0064(11) -0.0088(11)
F1 0.0155(6) 0.0273(7) 0.0249(7) 0.0027(5) 0.0045(5) 0.0049(5)
F2 0.0247(8) 0.0481(9) 0.0372(8) 0.0186(7) 0.0013(6) 0.0134(7)
F3 0.0421(9) 0.0599(10) 0.0277(8) 0.0199(7) 0.0043(7) 0.0080(8)
F4 0.0389(9) 0.0533(10) 0.0314(8) 0.0087(7) 0.0191(7) 0.0104(8)
F5 0.0197(7) 0.0338(8) 0.0332(8) 0.0063(6) 0.0098(6) 0.0101(6)
F6 0.0211(7) 0.0382(8) 0.0361(8) 0.0097(7) -0.0097(6) -0.0053(6)
F7 0.0188(8) 0.0808(13) 0.0702(12) 0.0444(10) -0.0068(8) 0.0067(8)
F8 0.0536(11) 0.0749(13) 0.0837(14) 0.0466(11) 0.0360(10) 0.0528(10)
F9 0.0919(15) 0.0303(9) 0.0581(11) 0.0087(8) 0.0393(11) 0.0332(9)
F10 0.0458(9) 0.0225(7) 0.0344(8) -0.0051(6) 0.0083(7) 0.0030(6)
F11 0.0308(8) 0.0315(7) 0.0178(6) -0.0009(5) -0.0009(6) -0.0127(6)
F12 0.0256(7) 0.0335(8) 0.0280(7) -0.0045(6) -0.0031(6) -0.0154(6)
F13 0.0191(7) 0.0230(7) 0.0305(7) 0.0020(5) 0.0037(6) -0.0085(5)
F14 0.0203(7) 0.0266(7) 0.0225(6) 0.0066(5) -0.0005(5) -0.0028(5)
F15 0.0152(6) 0.0246(6) 0.0239(6) 0.0032(5) -0.0055(5) -0.0049(5)
F16 0.0171(6) 0.0196(6) 0.0297(7) -0.0034(5) 0.0065(5) -0.0031(5)
F17 0.0410(9) 0.0238(7) 0.0280(7) -0.0090(6) 0.0084(6) -0.0012(6)
F18 0.0519(10) 0.0219(7) 0.0341(8) -0.0091(6) 0.0009(7) -0.0160(7)
F19 0.0326(8) 0.0339(8) 0.0469(9) -0.0032(7) 0.0041(7) -0.0222(7)
F20 0.0159(7) 0.0269(7) 0.0376(8) 0.0000(6) 0.0056(6) -0.0045(6)
C25 0.0160(10) 0.0137(9) 0.0220(10) -0.0003(8) 0.0035(9) -0.0021(8)
C26 0.0136(11) 0.0210(11) 0.0228(11) 0.0000(9) 0.0039(9) 0.0003(8)
C27 0.0171(11) 0.0270(12) 0.0314(13) 0.0063(10) 0.0000(10) 0.0040(9)
C28 0.0298(13) 0.0350(13) 0.0227(12) 0.0098(10) 0.0033(10) 0.0003(11)
C29 0.0227(12) 0.0329(13) 0.0253(12) 0.0029(10) 0.0105(10) 0.0014(10)
C30 0.0160(11) 0.0199(11) 0.0283(12) 0.0011(9) 0.0032(9) 0.0025(9)
C31 0.0132(10) 0.0206(11) 0.0291(12) 0.0067(9) 0.0063(9) 0.0030(9)
C32 0.0145(11) 0.0316(13) 0.0369(14) 0.0135(11) 0.0037(10) 0.0008(10)
C33 0.0149(12) 0.0530(18) 0.0497(17) 0.0295(14) 0.0055(12) 0.0074(12)
C34 0.0314(15) 0.0451(17) 0.0611(19) 0.0301(15) 0.0249(15) 0.0268(13)
C35 0.0497(18) 0.0274(13) 0.0457(16) 0.0131(12) 0.0275(15) 0.0188(12)
C36 0.0304(14) 0.0236(12) 0.0311(13) 0.0074(10) 0.0102(11) 0.0057(10)
C37 0.0134(10) 0.0111(9) 0.0217(10) -0.0013(8) 0.0010(8) 0.0022(8)
C38 0.0184(11) 0.0167(10) 0.0199(10) -0.0010(8) 0.0021(9) -0.0007(8)
C39 0.0150(11) 0.0180(10) 0.0242(11) -0.0058(9) -0.0009(9) -0.0019(8)
C40 0.0121(10) 0.0143(10) 0.0267(11) -0.0013(8) 0.0040(9) -0.0021(8)
C41 0.0161(10) 0.0172(10) 0.0179(10) 0.0020(8) 0.0012(8) 0.0036(8)
C42 0.0101(10) 0.0127(9) 0.0254(11) -0.0020(8) -0.0024(8) 0.0009(8)
C43 0.0136(10) 0.0176(10) 0.0198(10) 0.0024(8) -0.0030(8) -0.0010(8)
C44 0.0167(11) 0.0183(10) 0.0208(10) 0.0024(8) -0.0014(9) -0.0036(8)
C45 0.0282(12) 0.0191(11) 0.0200(11) -0.0024(9) 0.0011(10) 0.0010(9)
C46 0.0370(14) 0.0173(11) 0.0238(11) -0.0031(9) -0.0046(10) -0.0076(10)
C47 0.0230(12) 0.0255(12) 0.0301(13) 0.0019(10) -0.0023(10) -0.0129(10)
C48 0.0168(11) 0.0235(11) 0.0236(11) 0.0013(9) -0.0006(9) -0.0020(9)
B1 0.0112(11) 0.0168(11) 0.0210(12) 0.0000(9) 0.0008(9) 0.0004(9)

loop_
_atom_type_symbol
_atom_type_description
_atom_type_scat_dispersion_real
_atom_type_scat_dispersion_imag
_atom_type_scat_source
C C 0.0033 0.0016 'International Tables Vol C Tables 4.2.6.8 and 6.1.1.4'
H H 0.0000 0.0000 'International Tables Vol C Tables 4.2.6.8 and 6.1.1.4'
B B 0.0013 0.0007 'International Tables Vol C Tables 4.2.6.8 and 6.1.1.4'
O O 0.0106 0.0060 'International Tables Vol C Tables 4.2.6.8 and 6.1.1.4'
F F 0.0171 0.0103 'International Tables Vol C Tables 4.2.6.8 and 6.1.1.4'
P P 0.1023 0.0942 'International Tables Vol C Tables 4.2.6.8 and 6.1.1.4'
Ti Ti 0.2776 0.4457 'International Tables Vol C Tables 4.2.6.8 and 6.1.1.4'

loop_
_geom_angle_atom_site_label_1
_geom_angle_atom_site_label_2
_geom_angle_atom_site_label_3
_geom_angle
O1 Ti1 C10 111.75(8)
O1 Ti1 C8 120.21(8)
C10 Ti1 C8 58.09(9)
O1 Ti1 C9 139.64(8)
C10 Ti1 C9 34.82(9)
C8 Ti1 C9 34.67(9)
O1 Ti1 C3 113.36(8)
C10 Ti1 C3 97.93(9)
C8 Ti1 C3 126.15(9)
C9 Ti1 C3 97.19(9)
O1 Ti1 C2 141.45(8)
C10 Ti1 C2 97.39(9)
C8 Ti1 C2 96.27(9)
C9 Ti1 C2 77.85(8)
C3 Ti1 C2 34.82(8)
O1 Ti1 C1 121.58(8)
C10 Ti1 C1 126.47(9)
C8 Ti1 C1 96.06(9)
C9 Ti1 C1 96.54(8)
C3 Ti1 C1 57.97(8)
C2 Ti1 C1 34.62(8)
O1 Ti1 C7 87.23(8)
C10 Ti1 C7 57.87(9)
C8 Ti1 C7 34.64(9)
C9 Ti1 C7 57.42(8)
C3 Ti1 C7 153.75(9)
C2 Ti1 C7 130.62(9)
C1 Ti1 C7 125.86(9)
O1 Ti1 C5 89.03(8)
C10 Ti1 C5 153.58(9)
C8 Ti1 C5 125.91(9)
C9 Ti1 C5 130.63(9)
C3 Ti1 C5 57.57(8)
C2 Ti1 C5 57.17(8)
C1 Ti1 C5 34.45(8)
C7 Ti1 C5 142.91(9)
O1 Ti1 C6 82.53(8)
C10 Ti1 C6 34.82(9)
C8 Ti1 C6 57.61(9)
C9 Ti1 C6 57.44(8)
C3 Ti1 C6 128.48(9)
C2 Ti1 C6 131.63(9)
C1 Ti1 C6 152.37(9)
C7 Ti1 C6 34.52(9)
C5 Ti1 C6 171.19(9)
O1 Ti1 C4 84.41(8)
C10 Ti1 C4 128.11(9)
C8 Ti1 C4 152.19(9)
C9 Ti1 C4 131.31(9)
C3 Ti1 C4 34.62(8)
C2 Ti1 C4 57.38(8)
C1 Ti1 C4 57.59(8)
C7 Ti1 C4 171.25(9)
C5 Ti1 C4 34.54(8)
C6 Ti1 C4 145.75(9)
C16 P1 C17 109.97(12)
C16 P1 C21 111.78(11)
C17 P1 C21 119.76(12)
C11 O1 Ti1 141.75(14)
C5 C1 C2 107.5(2)
C5 C1 Ti1 73.13(13)
C2 C1 Ti1 72.66(13)
C1 C2 C3 108.5(2)
C1 C2 Ti1 72.72(13)
C3 C2 Ti1 72.40(13)
C4 C3 C2 107.5(2)
C4 C3 Ti1 73.44(13)
C2 C3 Ti1 72.78(13)
C3 C4 C5 107.8(2)
C3 C4 Ti1 71.94(13)
C5 C4 Ti1 72.56(13)
C1 C5 C4 108.6(2)
C1 C5 Ti1 72.42(13)
C4 C5 Ti1 72.90(13)
C7 C6 C10 108.0(2)
C7 C6 Ti1 72.46(14)
C10 C6 Ti1 71.53(14)
C8 C7 C6 108.2(2)
C8 C7 Ti1 72.13(13)
C6 C7 Ti1 73.02(14)
C9 C8 C7 107.7(2)
C9 C8 Ti1 72.67(13)
C7 C8 Ti1 73.23(14)
C8 C9 C10 108.7(2)
C8 C9 Ti1 72.66(13)
C10 C9 Ti1 72.34(14)
C9 C10 C6 107.4(2)
C9 C10 Ti1 72.84(14)
C6 C10 Ti1 73.66(14)
O1 C11 C12 120.80(19)
O1 C11 C16 121.1(2)
C12 C11 C16 118.1(2)
C13 C12 C11 121.4(2)
C12 C13 C14 120.5(2)
C15 C14 C13 119.3(2)
C14 C15 C16 121.1(2)
C15 C16 C11 119.6(2)
C15 C16 P1 121.39(17)
C11 C16 P1 118.98(17)
C20 C17 C19 110.1(3)
C20 C17 C18 110.5(2)
C19 C17 C18 109.2(2)
C20 C17 P1 111.55(18)
C19 C17 P1 104.22(17)
C18 C17 P1 111.0(2)
C22 C21 C24 110.0(2)
C22 C21 C23 109.3(2)
C24 C21 C23 110.0(2)
C22 C21 P1 107.9(2)
C24 C21 P1 113.03(18)
C23 C21 P1 106.51(17)
C30 C25 C26 112.48(19)
C30 C25 B1 127.81(19)
C26 C25 B1 119.36(18)
F1 C26 C27 115.89(19)
F1 C26 C25 118.93(19)
C27 C26 C25 125.2(2)
F2 C27 C26 120.8(2)
F2 C27 C28 119.8(2)
C26 C27 C28 119.4(2)
F3 C28 C27 120.9(2)
F3 C28 C29 120.6(2)
C27 C28 C29 118.5(2)
F4 C29 C28 119.5(2)
F4 C29 C30 120.5(2)
C28 C29 C30 120.0(2)
F5 C30 C29 114.65(19)
F5 C30 C25 121.04(19)
C29 C30 C25 124.3(2)
C32 C31 C36 113.5(2)
C32 C31 B1 126.6(2)
C36 C31 B1 119.7(2)
F6 C32 C33 114.7(2)
F6 C32 C31 121.1(2)
C33 C32 C31 124.2(3)
F7 C33 C34 120.5(2)
F7 C33 C32 119.9(3)
C34 C33 C32 119.6(3)
F8 C34 C35 120.4(3)
F8 C34 C33 120.6(3)
C35 C34 C33 119.1(2)
F9 C35 C34 120.2(2)
F9 C35 C36 120.4(3)
C34 C35 C36 119.4(3)
F10 C36 C35 116.4(2)
F10 C36 C31 119.4(2)
C35 C36 C31 124.2(3)
C38 C37 C42 113.05(19)
C38 C37 B1 127.06(19)
C42 C37 B1 119.52(18)
F11 C38 C39 114.78(18)
F11 C38 C37 121.22(18)
C39 C38 C37 124.0(2)
F12 C39 C40 119.85(19)
F12 C39 C38 119.84(19)
C40 C39 C38 120.3(2)
F13 C40 C39 120.80(19)
F13 C40 C41 120.59(19)
C39 C40 C41 118.57(19)
F14 C41 C40 119.78(19)
F14 C41 C42 120.86(19)
C40 C41 C42 119.29(19)
F15 C42 C41 116.09(18)
F15 C42 C37 119.13(18)
C41 C42 C37 124.78(19)
C48 C43 C44 113.57(19)
C48 C43 B1 119.33(19)
C44 C43 B1 126.67(19)
F16 C44 C45 114.49(19)
F16 C44 C43 121.64(18)
C45 C44 C43 123.9(2)
F17 C45 C46 120.44(19)
F17 C45 C44 120.1(2)
C46 C45 C44 119.4(2)
F18 C46 C47 120.7(2)
F18 C46 C45 120.0(2)
C47 C46 C45 119.2(2)
F19 C47 C46 120.5(2)
F19 C47 C48 120.2(2)
C46 C47 C48 119.3(2)
F20 C48 C43 119.52(19)
F20 C48 C47 115.85(19)
C43 C48 C47 124.6(2)
C43 B1 C25 101.42(16)
C43 B1 C37 112.85(17)
C25 B1 C37 114.18(17)
C43 B1 C31 113.66(18)
C25 B1 C31 113.33(17)
C37 B1 C31 101.93(16)

loop_
_geom_bond_atom_site_label_1
_geom_bond_atom_site_label_2
_geom_bond_distance
Ti1 O1 1.9410(15)
Ti1 C10 2.349(2)
Ti1 C8 2.355(2)
Ti1 C9 2.355(2)
Ti1 C3 2.359(2)
Ti1 C2 2.364(2)
Ti1 C1 2.365(2)
Ti1 C7 2.369(2)
Ti1 C5 2.374(2)
Ti1 C6 2.376(2)
Ti1 C4 2.379(2)
P1 C16 1.772(2)
P1 C17 1.846(3)
P1 C21 1.850(3)
O1 C11 1.331(3)
C1 C5 1.403(3)
C1 C2 1.407(3)
C2 C3 1.413(3)
C3 C4 1.410(3)
C4 C5 1.411(3)
C6 C7 1.408(4)
C6 C10 1.414(4)
C7 C8 1.407(4)
C8 C9 1.403(3)
C9 C10 1.407(4)
C11 C12 1.399(3)
C11 C16 1.415(3)
C12 C13 1.384(3)
C13 C14 1.392(3)
C14 C15 1.379(3)
C15 C16 1.407(3)
C17 C20 1.531(4)
C17 C19 1.535(4)
C17 C18 1.534(4)
C21 C22 1.531(4)
C21 C24 1.536(3)
C21 C23 1.545(4)
F1 C26 1.359(2)
F2 C27 1.349(3)
F3 C28 1.349(3)
F4 C29 1.358(3)
F5 C30 1.361(2)
F6 C32 1.356(3)
F7 C33 1.347(3)
F8 C34 1.345(3)
F9 C35 1.351(3)
F10 C36 1.358(3)
F11 C38 1.357(2)
F12 C39 1.358(2)
F13 C40 1.347(2)
F14 C41 1.350(2)
F15 C42 1.360(2)
F16 C44 1.355(2)
F17 C45 1.345(3)
F18 C46 1.345(2)
F19 C47 1.349(3)
F20 C48 1.361(3)
C25 C30 1.391(3)
C25 C26 1.393(3)
C25 B1 1.653(3)
C26 C27 1.371(3)
C27 C28 1.375(3)
C28 C29 1.374(3)
C29 C30 1.378(3)
C31 C32 1.385(3)
C31 C36 1.393(3)
C31 B1 1.659(3)
C32 C33 1.382(3)
C33 C34 1.373(5)
C34 C35 1.376(5)
C35 C36 1.381(3)
C37 C38 1.383(3)
C37 C42 1.393(3)
C37 B1 1.655(3)
C38 C39 1.381(3)
C39 C40 1.371(3)
C40 C41 1.374(3)
C41 C42 1.379(3)
C43 C48 1.384(3)
C43 C44 1.388(3)
C43 B1 1.650(3)
C44 C45 1.389(3)
C45 C46 1.380(3)
C46 C47 1.367(3)
C47 C48 1.385(3)
